data_7006302
loop_
_publ_author_name
'Kozlova, Marina N.'
'Ferlay, Sylvie'
'Solovieva, Svetlana E.'
'Antipin, Igor S.'
'Konovalov, Alexander I.'
'Kyritsakas, Nathalie'
'Hosseini, Mir Wais'

_publ_section_title
;
 Molecular tectonics: on the formation of 1-D silver coordination
 networks by thiacalixarenes bearing nitrile groups.
;
_journal_issue 44
_journal_name_full 'Dalton transactions (Cambridge, England : 2003)'
_journal_page_first 5126
_journal_page_last 5131
_journal_paper_doi 10.1039/b712351e
_journal_year 2007
_chemical_formula_moiety 'C48 H52 N4 O4 S4'
_chemical_formula_sum 'C48 H52 N4 O4 S4'
_chemical_formula_weight 877.18
_chemical_name_systematic
;
?
;
_space_group_IT_number 154
_symmetry_cell_setting trigonal
_symmetry_space_group_name_Hall 'P 32 2"'
_symmetry_space_group_name_H-M 'P 32 2 1'
_atom_sites_solution_hydrogens geom
_atom_sites_solution_primary direct
_atom_sites_solution_secondary difmap
_audit_creation_method SHELXL-97
_cell_angle_alpha 90.00
_cell_angle_beta 90.00
_cell_angle_gamma 120.00
_cell_formula_units_Z 3
_cell_length_a 18.5910(6)
_cell_length_b 18.5910(6)
_cell_length_c 11.7442(7)
_cell_measurement_reflns_used 2955
_cell_measurement_temperature 173(2)
_cell_measurement_theta_max 23.11
_cell_measurement_theta_min 2.15
_cell_volume 3515.3(3)
_computing_cell_refinement 'Bruker SMART'
_computing_data_collection 'Bruker SMART'
_computing_data_reduction 'Bruker SAINT'
_computing_molecular_graphics 'Bruker SHELXTL'
_computing_publication_material 'Bruker SHELXTL'
_computing_structure_refinement 'SHELXL-97 (Sheldrick, 1997)'
_computing_structure_solution 'SHELXS-97 (Sheldrick, 1990)'
_diffrn_ambient_temperature 173(2)
_diffrn_measured_fraction_theta_full 0.999
_diffrn_measured_fraction_theta_max 0.999
_diffrn_measurement_device_type 'CCD area detector'
_diffrn_measurement_method 'phi and omega scans'
_diffrn_radiation_monochromator graphite
_diffrn_radiation_source 'fine-focus sealed tube'
_diffrn_radiation_type MoK\a
_diffrn_radiation_wavelength 0.71073
_diffrn_reflns_av_R_equivalents 0.0537
_diffrn_reflns_av_sigmaI/netI 0.0526
_diffrn_reflns_limit_h_max 24
_diffrn_reflns_limit_h_min -24
_diffrn_reflns_limit_k_max 22
_diffrn_reflns_limit_k_min -24
_diffrn_reflns_limit_l_max 15
_diffrn_reflns_limit_l_min -15
_diffrn_reflns_number 21748
_diffrn_reflns_theta_full 27.45
_diffrn_reflns_theta_max 27.45
_diffrn_reflns_theta_min 2.53
_exptl_absorpt_coefficient_mu 0.249
_exptl_absorpt_correction_T_max 0.9707
_exptl_absorpt_correction_T_min 0.9472
_exptl_absorpt_correction_type multi-scan
_exptl_absorpt_process_details sadabs
_exptl_crystal_colour colorless
_exptl_crystal_density_diffrn 1.243
_exptl_crystal_density_meas ?
_exptl_crystal_density_method 'not measured'
_exptl_crystal_description prism
_exptl_crystal_F_000 1392
_exptl_crystal_size_max 0.22
_exptl_crystal_size_mid 0.14
_exptl_crystal_size_min 0.12
_refine_diff_density_max 0.928
_refine_diff_density_min -0.643
_refine_diff_density_rms 0.112
_refine_ls_abs_structure_details 'Flack H D (1983), Acta Cryst. A39, 876-881'
_refine_ls_abs_structure_Flack 0.54(13)
_refine_ls_extinction_method none
_refine_ls_goodness_of_fit_ref 1.035
_refine_ls_hydrogen_treatment constr
_refine_ls_matrix_type full
_refine_ls_number_parameters 260
_refine_ls_number_reflns 5390
_refine_ls_number_restraints 0
_refine_ls_restrained_S_all 1.035
_refine_ls_R_factor_all 0.1001
_refine_ls_R_factor_gt 0.0815
_refine_ls_shift/su_max 0.003
_refine_ls_shift/su_mean 0.000
_refine_ls_structure_factor_coef Fsqd
_refine_ls_weighting_details 'calc w=1/[\s^2^(Fo^2^)+(0.1565P)^2^+1.3370P] where P=(Fo^2^+2Fc^2^)/3'
_refine_ls_weighting_scheme calc
_refine_ls_wR_factor_gt 0.2107
_refine_ls_wR_factor_ref 0.2258
_reflns_number_gt 4229
_reflns_number_total 5390
_reflns_threshold_expression >2sigma(I)
_cod_data_source_file b712351e.txt
_cod_data_source_block e906a
_cod_depositor_comments
;
The following automatic conversions were performed:
'_symmetry_cell_setting' value 'Trigonal' changed to 'trigonal' according
to '/home/saulius/struct/CIF-dictionaries/cif_core.dic' dictionary named
'cif_core.dic' version 2.4.1 from 2010-06-29.

Automatic conversion script
Id: cif_fix_enum 1527 2010-12-29 10:47:43Z saulius 

The following automatic conversions were performed:

'_exptl_crystal_density_meas' value 'none' was changed to '?' - the
value is perceived as not measured.

Automatic conversion script
Id: cif_fix_values 3008 2015-01-20 13:52:24Z robertas 
;
_cod_original_sg_symbol_Hall ' P 32 2"'
_cod_original_sg_symbol_H-M P3(2)21
_cod_database_code 7006302

loop_
_symmetry_equiv_pos_as_xyz
'x, y, z'
'-y, x-y, z+2/3'
'-x+y, -x, z+1/3'
'y, x, -z'
'x-y, -y, -z+1/3'
'-x, -x+y, -z+2/3'

loop_
_atom_site_label
_atom_site_type_symbol
_atom_site_fract_x
_atom_site_fract_y
_atom_site_fract_z
_atom_site_U_iso_or_equiv
_atom_site_adp_type
_atom_site_occupancy
_atom_site_symmetry_multiplicity
_atom_site_calc_flag
_atom_site_refinement_flags
_atom_site_disorder_assembly
_atom_site_disorder_group
S1 S 0.87677(7) 0.64072(8) 1.11400(9) 0.0361(3) Uani 1 1 d . . .
C1 C 0.9192(3) 0.8134(3) 0.8732(4) 0.0312(9) Uani 1 1 d . . .
C2 C 0.8450(3) 0.7755(3) 0.8119(4) 0.0308(9) Uani 1 1 d . . .
H2 H 0.8383 0.8038 0.7490 0.037 Uiso 1 1 calc R . .
C3 C 0.7808(3) 0.6971(3) 0.8411(4) 0.0301(9) Uani 1 1 d . . .
C4 C 0.7946(3) 0.6567(3) 0.9326(4) 0.0326(9) Uani 1 1 d . . .
H4 H 0.7523 0.6020 0.9518 0.039 Uiso 1 1 calc R . .
C5 C 0.8649(3) 0.6920(3) 0.9940(3) 0.0299(9) Uani 1 1 d . . .
C6 C 0.9300(3) 0.7732(3) 0.9664(4) 0.0289(8) Uani 1 1 d . . .
O1 O 1.00164(18) 0.8110(2) 1.0321(3) 0.0337(7) Uani 1 1 d . . .
C7 C 0.9931(4) 0.8584(4) 1.1213(4) 0.0507(14) Uani 1 1 d . . .
H7A H 0.9396 0.8244 1.1611 0.061 Uiso 1 1 calc R . .
H7B H 0.9938 0.9079 1.0891 0.061 Uiso 1 1 calc R . .
C8 C 1.0599(4) 0.8834(4) 1.1993(5) 0.0553(15) Uani 1 1 d . . .
N1 N 1.1081(5) 0.9044(8) 1.2683(6) 0.129(4) Uani 1 1 d . . .
C9 C 0.7012(3) 0.6562(3) 0.7682(4) 0.0338(10) Uani 1 1 d . . .
C10 C 0.6615(4) 0.7106(4) 0.7651(6) 0.0581(16) Uani 1 1 d . . .
H10A H 0.6984 0.7626 0.7252 0.087 Uiso 1 1 calc R . .
H10B H 0.6523 0.7230 0.8430 0.087 Uiso 1 1 calc R . .
H10C H 0.6082 0.6813 0.7249 0.087 Uiso 1 1 calc R . .
C11 C 0.7243(5) 0.6397(6) 0.6527(6) 0.091(3) Uani 1 1 d . . .
H11A H 0.6741 0.6094 0.6063 0.136 Uiso 1 1 calc R . .
H11B H 0.7515 0.6065 0.6607 0.136 Uiso 1 1 calc R . .
H11C H 0.7624 0.6926 0.6158 0.136 Uiso 1 1 calc R . .
C12 C 0.6354(3) 0.5724(4) 0.8192(6) 0.068(2) Uani 1 1 d . . .
H12A H 0.5862 0.5473 0.7702 0.102 Uiso 1 1 calc R . .
H12B H 0.6199 0.5816 0.8954 0.102 Uiso 1 1 calc R . .
H12C H 0.6583 0.5352 0.8245 0.102 Uiso 1 1 calc R . .
S2 S 1.0000 0.91450(8) 0.8333 0.0359(4) Uani 1 2 d S . .
C13 C 0.9579(3) 0.6217(3) 1.0729(3) 0.0288(8) Uani 1 1 d . . .
C14 C 1.0266(3) 0.6475(3) 1.1438(4) 0.0311(9) Uani 1 1 d . . .
H14 H 1.0327 0.6813 1.2079 0.037 Uiso 1 1 calc R . .
C15 C 1.0872(3) 0.6246(3) 1.1231(4) 0.0316(9) Uani 1 1 d . . .
C16 C 1.0785(3) 0.5808(3) 1.0227(4) 0.0343(9) Uani 1 1 d . . .
H16 H 1.1205 0.5682 1.0026 0.041 Uiso 1 1 calc R . .
C17 C 1.0124(3) 0.5557(2) 0.9534(3) 0.0264(8) Uani 1 1 d . . .
C18 C 0.9482(3) 0.5730(3) 0.9769(3) 0.0287(8) Uani 1 1 d . . .
O2 O 0.87876(18) 0.54399(18) 0.9078(2) 0.0282(6) Uani 1 1 d . . .
C19 C 0.8145(3) 0.4639(3) 0.9427(5) 0.0461(12) Uani 1 1 d . . .
H19A H 0.7931 0.4670 1.0186 0.055 Uiso 1 1 calc R . .
H19B H 0.8358 0.4246 0.9468 0.055 Uiso 1 1 calc R . .
C20 C 0.7491(3) 0.4367(3) 0.8574(5) 0.0486(13) Uani 1 1 d . . .
N2 N 0.6973(4) 0.4163(3) 0.7921(6) 0.0725(17) Uani 1 1 d . . .
C21 C 1.1578(4) 0.6473(5) 1.2065(6) 0.0694(9) Uani 1 1 d . . .
C22 C 1.2041(4) 0.5993(5) 1.1795(6) 0.0694(9) Uani 1 1 d . . .
H22A H 1.2181 0.6049 1.0983 0.104 Uiso 1 1 calc R . .
H22B H 1.1683 0.5405 1.1982 0.104 Uiso 1 1 calc R . .
H22C H 1.2551 0.6223 1.2247 0.104 Uiso 1 1 calc R . .
C23 C 1.1237(4) 0.6155(5) 1.3236(6) 0.0694(9) Uani 1 1 d . . .
H23A H 1.1633 0.6057 1.3663 0.104 Uiso 1 1 calc R . .
H23B H 1.0707 0.5634 1.3170 0.104 Uiso 1 1 calc R . .
H23C H 1.1150 0.6568 1.3636 0.104 Uiso 1 1 calc R . .
C24 C 1.2193(4) 0.7363(5) 1.1993(6) 0.0694(9) Uani 1 1 d . . .
H24A H 1.2354 0.7515 1.1196 0.104 Uiso 1 1 calc R . .
H24B H 1.2684 0.7480 1.2442 0.104 Uiso 1 1 calc R . .
H24C H 1.1950 0.7687 1.2292 0.104 Uiso 1 1 calc R . .
S3 S 1.0000 0.49034(8) 0.8333 0.0376(4) Uani 1 2 d S . .

loop_
_atom_site_aniso_label
_atom_site_aniso_U_11
_atom_site_aniso_U_22
_atom_site_aniso_U_33
_atom_site_aniso_U_23
_atom_site_aniso_U_13
_atom_site_aniso_U_12
S1 0.0380(6) 0.0514(7) 0.0286(5) 0.0067(5) 0.0054(4) 0.0296(6)
C1 0.028(2) 0.032(2) 0.038(2) -0.0075(18) -0.0051(17) 0.0187(18)
C2 0.029(2) 0.036(2) 0.033(2) -0.0044(17) -0.0077(17) 0.0203(19)
C3 0.032(2) 0.032(2) 0.034(2) -0.0072(17) -0.0072(17) 0.0209(18)
C4 0.039(2) 0.026(2) 0.036(2) 0.0038(17) 0.0141(18) 0.0195(19)
C5 0.042(2) 0.032(2) 0.0233(18) 0.0029(16) 0.0074(16) 0.0241(19)
C6 0.025(2) 0.032(2) 0.033(2) -0.0072(16) -0.0054(16) 0.0170(17)
O1 0.0279(15) 0.0434(18) 0.0337(16) -0.0086(13) -0.0065(12) 0.0209(14)
C7 0.055(3) 0.064(3) 0.046(3) -0.022(3) -0.016(2) 0.040(3)
C8 0.046(3) 0.065(4) 0.039(3) -0.015(3) -0.012(2) 0.016(3)
N1 0.071(5) 0.228(11) 0.073(4) -0.059(6) -0.027(4) 0.064(6)
C9 0.029(2) 0.034(2) 0.038(2) -0.0056(19) -0.0100(17) 0.0166(19)
C10 0.044(3) 0.044(3) 0.091(4) 0.003(3) -0.021(3) 0.026(3)
C11 0.057(4) 0.125(7) 0.074(5) -0.063(5) -0.016(3) 0.034(4)
C12 0.036(3) 0.039(3) 0.108(5) 0.012(3) -0.035(3) 0.002(2)
S2 0.0320(8) 0.0254(5) 0.0524(9) -0.0020(3) -0.0041(7) 0.0160(4)
C13 0.029(2) 0.033(2) 0.0261(19) 0.0055(16) 0.0008(16) 0.0167(18)
C14 0.032(2) 0.031(2) 0.0287(19) 0.0009(16) -0.0047(17) 0.0147(19)
C15 0.028(2) 0.035(2) 0.028(2) 0.0001(17) -0.0033(16) 0.0135(18)
C16 0.036(2) 0.037(2) 0.036(2) 0.0061(18) 0.0079(18) 0.0219(19)
C17 0.039(2) 0.0210(18) 0.0246(17) 0.0096(14) 0.0079(15) 0.0191(17)
C18 0.0234(19) 0.032(2) 0.0287(19) 0.0079(16) -0.0009(15) 0.0125(17)
O2 0.0286(14) 0.0271(14) 0.0294(15) 0.0057(11) -0.0027(11) 0.0142(12)
C19 0.030(2) 0.033(2) 0.058(3) 0.013(2) -0.011(2) 0.0035(19)
C20 0.041(3) 0.037(3) 0.064(3) -0.004(2) -0.012(2) 0.017(2)
N2 0.057(3) 0.053(3) 0.106(5) -0.021(3) -0.041(3) 0.027(3)
C21 0.0594(19) 0.084(2) 0.0646(19) -0.0010(18) -0.0212(16) 0.0358(18)
C22 0.0594(19) 0.084(2) 0.0646(19) -0.0010(18) -0.0212(16) 0.0358(18)
C23 0.0594(19) 0.084(2) 0.0646(19) -0.0010(18) -0.0212(16) 0.0358(18)
C24 0.0594(19) 0.084(2) 0.0646(19) -0.0010(18) -0.0212(16) 0.0358(18)
S3 0.0551(10) 0.0328(5) 0.0324(8) -0.0018(3) -0.0035(7) 0.0275(5)

loop_
_atom_type_symbol
_atom_type_description
_atom_type_scat_dispersion_real
_atom_type_scat_dispersion_imag
_atom_type_scat_source
C C 0.0033 0.0016 'International Tables Vol C Tables 4.2.6.8 and 6.1.1.4'
H H 0.0000 0.0000 'International Tables Vol C Tables 4.2.6.8 and 6.1.1.4'
N N 0.0061 0.0033 'International Tables Vol C Tables 4.2.6.8 and 6.1.1.4'
O O 0.0106 0.0060 'International Tables Vol C Tables 4.2.6.8 and 6.1.1.4'
S S 0.1246 0.1234 'International Tables Vol C Tables 4.2.6.8 and 6.1.1.4'

loop_
_geom_angle_atom_site_label_1
_geom_angle_atom_site_label_2
_geom_angle_atom_site_label_3
_geom_angle
_geom_angle_site_symmetry_1
_geom_angle_site_symmetry_3
_geom_angle_publ_flag
C13 S1 C5 103.67(19) . . ?
C6 C1 C2 120.3(4) . . ?
C6 C1 S2 120.0(3) . . ?
C2 C1 S2 119.7(3) . . ?
C3 C2 C1 121.1(4) . . ?
C3 C2 H2 119.4 . . ?
C1 C2 H2 119.4 . . ?
C2 C3 C4 117.3(4) . . ?
C2 C3 C9 119.4(4) . . ?
C4 C3 C9 123.2(4) . . ?
C5 C4 C3 122.8(4) . . ?
C5 C4 H4 118.6 . . ?
C3 C4 H4 118.6 . . ?
C4 C5 C6 120.1(4) . . ?
C4 C5 S1 121.0(3) . . ?
C6 C5 S1 118.9(3) . . ?
C1 C6 O1 121.6(4) . . ?
C1 C6 C5 118.3(4) . . ?
O1 C6 C5 120.1(4) . . ?
C6 O1 C7 110.2(3) . . ?
O1 C7 C8 109.1(4) . . ?
O1 C7 H7A 109.9 . . ?
C8 C7 H7A 109.9 . . ?
O1 C7 H7B 109.9 . . ?
C8 C7 H7B 109.9 . . ?
H7A C7 H7B 108.3 . . ?
N1 C8 C7 173.3(7) . . ?
C11 C9 C10 113.4(6) . . ?
C11 C9 C3 107.5(4) . . ?
C10 C9 C3 110.5(4) . . ?
C11 C9 C12 108.0(6) . . ?
C10 C9 C12 106.1(5) . . ?
C3 C9 C12 111.3(4) . . ?
C9 C10 H10A 109.5 . . ?
C9 C10 H10B 109.5 . . ?
H10A C10 H10B 109.5 . . ?
C9 C10 H10C 109.5 . . ?
H10A C10 H10C 109.5 . . ?
H10B C10 H10C 109.5 . . ?
C9 C11 H11A 109.5 . . ?
C9 C11 H11B 109.5 . . ?
H11A C11 H11B 109.5 . . ?
C9 C11 H11C 109.5 . . ?
H11A C11 H11C 109.5 . . ?
H11B C11 H11C 109.5 . . ?
C9 C12 H12A 109.5 . . ?
C9 C12 H12B 109.5 . . ?
H12A C12 H12B 109.5 . . ?
C9 C12 H12C 109.5 . . ?
H12A C12 H12C 109.5 . . ?
H12B C12 H12C 109.5 . . ?
C1 S2 C1 101.5(3) 6_766 . ?
C14 C13 C18 120.2(4) . . ?
C14 C13 S1 119.4(3) . . ?
C18 C13 S1 120.0(3) . . ?
C13 C14 C15 121.8(4) . . ?
C13 C14 H14 119.1 . . ?
C15 C14 H14 119.1 . . ?
C16 C15 C14 116.5(4) . . ?
C16 C15 C21 122.5(5) . . ?
C14 C15 C21 121.0(4) . . ?
C17 C16 C15 122.0(4) . . ?
C17 C16 H16 119.0 . . ?
C15 C16 H16 119.0 . . ?
C16 C17 C18 122.2(4) . . ?
C16 C17 S3 119.5(3) . . ?
C18 C17 S3 118.1(3) . . ?
O2 C18 C13 121.1(4) . . ?
O2 C18 C17 121.8(4) . . ?
C13 C18 C17 117.1(4) . . ?
C18 O2 C19 111.6(3) . . ?
O2 C19 C20 106.4(4) . . ?
O2 C19 H19A 110.4 . . ?
C20 C19 H19A 110.4 . . ?
O2 C19 H19B 110.4 . . ?
C20 C19 H19B 110.4 . . ?
H19A C19 H19B 108.6 . . ?
N2 C20 C19 178.5(7) . . ?
C24 C21 C23 115.6(6) . . ?
C24 C21 C15 110.6(5) . . ?
C23 C21 C15 110.2(6) . . ?
C24 C21 C22 107.0(6) . . ?
C23 C21 C22 102.0(6) . . ?
C15 C21 C22 111.1(5) . . ?
C21 C22 H22A 109.5 . . ?
C21 C22 H22B 109.5 . . ?
H22A C22 H22B 109.5 . . ?
C21 C22 H22C 109.5 . . ?
H22A C22 H22C 109.5 . . ?
H22B C22 H22C 109.5 . . ?
C21 C23 H23A 109.5 . . ?
C21 C23 H23B 109.5 . . ?
H23A C23 H23B 109.5 . . ?
C21 C23 H23C 109.5 . . ?
H23A C23 H23C 109.5 . . ?
H23B C23 H23C 109.5 . . ?
C21 C24 H24A 109.5 . . ?
C21 C24 H24B 109.5 . . ?
H24A C24 H24B 109.5 . . ?
C21 C24 H24C 109.5 . . ?
H24A C24 H24C 109.5 . . ?
H24B C24 H24C 109.5 . . ?
C17 S3 C17 104.6(2) 6_766 . ?

loop_
_geom_bond_atom_site_label_1
_geom_bond_atom_site_label_2
_geom_bond_distance
_geom_bond_site_symmetry_2
_geom_bond_publ_flag
S1 C13 1.779(4) . ?
S1 C5 1.776(4) . ?
C1 C6 1.395(6) . ?
C1 C2 1.395(6) . ?
C1 S2 1.784(5) . ?
C2 C3 1.388(6) . ?
C2 H2 0.9500 . ?
C3 C4 1.406(6) . ?
C3 C9 1.542(6) . ?
C4 C5 1.342(7) . ?
C4 H4 0.9500 . ?
C5 C6 1.422(6) . ?
C6 O1 1.389(5) . ?
O1 C7 1.426(6) . ?
C7 C8 1.421(7) . ?
C7 H7A 0.9900 . ?
C7 H7B 0.9900 . ?
C8 N1 1.124(8) . ?
C9 C11 1.500(8) . ?
C9 C10 1.522(7) . ?
C9 C12 1.541(7) . ?
C10 H10A 0.9800 . ?
C10 H10B 0.9800 . ?
C10 H10C 0.9800 . ?
C11 H11A 0.9800 . ?
C11 H11B 0.9800 . ?
C11 H11C 0.9800 . ?
C12 H12A 0.9800 . ?
C12 H12B 0.9800 . ?
C12 H12C 0.9800 . ?
S2 C1 1.784(5) 6_766 ?
C13 C14 1.395(6) . ?
C13 C18 1.400(6) . ?
C14 C15 1.410(6) . ?
C14 H14 0.9500 . ?
C15 C16 1.396(6) . ?
C15 C21 1.518(7) . ?
C16 C17 1.349(6) . ?
C16 H16 0.9500 . ?
C17 C18 1.409(6) . ?
C17 S3 1.800(4) . ?
C18 O2 1.386(5) . ?
O2 C19 1.426(5) . ?
C19 C20 1.457(7) . ?
C19 H19A 0.9900 . ?
C19 H19B 0.9900 . ?
C20 N2 1.137(7) . ?
C21 C24 1.470(11) . ?
C21 C23 1.505(10) . ?
C21 C22 1.550(11) . ?
C22 H22A 0.9800 . ?
C22 H22B 0.9800 . ?
C22 H22C 0.9800 . ?
C23 H23A 0.9800 . ?
C23 H23B 0.9800 . ?
C23 H23C 0.9800 . ?
C24 H24A 0.9800 . ?
C24 H24B 0.9800 . ?
C24 H24C 0.9800 . ?
S3 C17 1.800(4) 6_766 ?
